data_2230488
loop_
_publ_author_name
'Ni, Sheng-Liang'
'Zhou, Feng'
'Qi, Jin-Li'

_publ_section_title
;
 Bis(2-methylbenzoato-\k^2^<i>O</i>,<i>O</i>')(1,10'-phenanthroline-\k^2^<i>N</i>,<i>N</i>')copper(II)
;
_journal_coeditor_code SJ5144
_journal_issue 6
_journal_name_full 'Acta Crystallographica Section E'
_journal_page_first m779
_journal_paper_doi 10.1107/S1600536811018162
_journal_volume 67
_journal_year 2011
_chemical_formula_iupac '[Cu (C8 H7 O2)2 (C12 H8 N2)]'
_chemical_formula_moiety 'C28 H22 Cu N2 O4'
_chemical_formula_sum 'C28 H22 Cu N2 O4'
_chemical_formula_weight 514.02
_chemical_name_systematic
;
Bis(2-methylbenzoato-\k^2^<i>O</i>,<i>O</i>')(1,10'-phenanthroline-
\k^2^<i>N</i>,<i>N</i>')copper(II)
;
_space_group_IT_number 14
_symmetry_cell_setting monoclinic
_symmetry_space_group_name_Hall '-P 2ybc'
_symmetry_space_group_name_H-M 'P 1 21/c 1'
_atom_sites_solution_hydrogens geom
_atom_sites_solution_primary direct
_atom_sites_solution_secondary difmap
_audit_creation_method SHELXL-97
_cell_angle_alpha 90.00
_cell_angle_beta 99.15(3)
_cell_angle_gamma 90.00
_cell_formula_units_Z 4
_cell_length_a 16.245(3)
_cell_length_b 10.136(2)
_cell_length_c 14.048(3)
_cell_measurement_reflns_used 25
_cell_measurement_temperature 293(2)
_cell_measurement_theta_max 25.00
_cell_measurement_theta_min 3.01
_cell_volume 2283.7(8)
_computing_cell_refinement 'RAPID-AUTO (Rigaku, 1998)'
_computing_data_collection 'RAPID-AUTO (Rigaku, 1998)'
_computing_data_reduction 'CrystalStructure (Rigaku/MSC, 2004)'
_computing_molecular_graphics 'SHELXTL (Sheldrick, 2008)'
_computing_publication_material 'SHELXTL (Sheldrick, 2008)'
_computing_structure_refinement 'SHELXL97 (Sheldrick, 2008)'
_computing_structure_solution 'SHELXS97 (Sheldrick, 2008)'
_diffrn_ambient_temperature 293(2)
_diffrn_measured_fraction_theta_full 0.998
_diffrn_measured_fraction_theta_max 0.998
_diffrn_measurement_device_type 'Rigaku R-AXIS RAPID'
_diffrn_measurement_method \w
_diffrn_radiation_monochromator graphite
_diffrn_radiation_source 'fine-focus sealed tube'
_diffrn_radiation_type MoK\a
_diffrn_radiation_wavelength 0.71073
_diffrn_reflns_av_R_equivalents 0.0626
_diffrn_reflns_av_sigmaI/netI 0.0471
_diffrn_reflns_limit_h_max 19
_diffrn_reflns_limit_h_min -19
_diffrn_reflns_limit_k_max 12
_diffrn_reflns_limit_k_min -12
_diffrn_reflns_limit_l_max 16
_diffrn_reflns_limit_l_min -16
_diffrn_reflns_number 17441
_diffrn_reflns_theta_full 25.00
_diffrn_reflns_theta_max 25.00
_diffrn_reflns_theta_min 3.01
_diffrn_standards_number 0
_exptl_absorpt_coefficient_mu 0.996
_exptl_absorpt_correction_T_max 0.900
_exptl_absorpt_correction_T_min 0.866
_exptl_absorpt_correction_type multi-scan
_exptl_absorpt_process_details '(ABSCOR; Higashi, 1995)'
_exptl_crystal_colour blue
_exptl_crystal_density_diffrn 1.495
_exptl_crystal_density_method 'not measured'
_exptl_crystal_description plate
_exptl_crystal_F_000 1060
_exptl_crystal_size_max 0.15
_exptl_crystal_size_mid 0.10
_exptl_crystal_size_min 0.10
_refine_diff_density_max 0.737
_refine_diff_density_min -1.038
_refine_ls_extinction_coef 0.0013(5)
_refine_ls_extinction_expression Fc^*^=kFc[1+0.001xFc^2^\l^3^/sin(2\q)]^-1/4^
_refine_ls_extinction_method 'SHELXL97 (Sheldrick, 2008)'
_refine_ls_goodness_of_fit_ref 1.130
_refine_ls_hydrogen_treatment constr
_refine_ls_matrix_type full
_refine_ls_number_parameters 319
_refine_ls_number_reflns 4021
_refine_ls_number_restraints 0
_refine_ls_restrained_S_all 1.130
_refine_ls_R_factor_all 0.0982
_refine_ls_R_factor_gt 0.0454
_refine_ls_shift/su_max 0.000
_refine_ls_shift/su_mean 0.000
_refine_ls_structure_factor_coef Fsqd
_refine_ls_weighting_details 'calc w=1/[\s^2^(Fo^2^)+(0.0447P)^2^+4.7675P] where P=(Fo^2^+2Fc^2^)/3'
_refine_ls_weighting_scheme calc
_refine_ls_wR_factor_gt 0.0962
_refine_ls_wR_factor_ref 0.1500
_reflns_number_gt 2509
_reflns_number_total 4021
_reflns_threshold_expression I>2\s(I)
_cod_data_source_file sj5144.cif
_cod_data_source_block I
_cod_original_sg_symbol_H-M 'P 21/c'
_cod_database_code 2230488
_cod_database_fobs_code 2230488

loop_
_symmetry_equiv_pos_as_xyz
'x, y, z'
'-x, y+1/2, -z+1/2'
'-x, -y, -z'
'x, -y-1/2, z-1/2'

loop_
_atom_site_type_symbol
_atom_site_label
_atom_site_fract_x
_atom_site_fract_y
_atom_site_fract_z
_atom_site_U_iso_or_equiv
_atom_site_adp_type
_atom_site_calc_flag
_atom_site_refinement_flags
_atom_site_occupancy
_atom_site_symmetry_multiplicity
_atom_site_disorder_assembly
_atom_site_disorder_group
Cu Cu -0.33221(4) 0.96309(7) -0.17022(4) 0.0480(2) Uani d . 1 1 . .
O O1 -0.2996(2) 1.1433(4) -0.1871(3) 0.0703(12) Uani d . 1 1 . .
O O2 -0.2404(2) 1.1033(4) -0.0382(3) 0.0606(10) Uani d . 1 1 . .
O O3 -0.2325(2) 0.8925(4) -0.2077(3) 0.0635(11) Uani d . 1 1 . .
O O4 -0.3140(2) 0.8977(4) -0.3495(3) 0.0609(10) Uani d . 1 1 . .
N N1 -0.3735(2) 0.7809(4) -0.1419(3) 0.0450(10) Uani d . 1 1 . .
N N2 -0.4462(2) 1.0137(4) -0.1442(3) 0.0423(9) Uani d . 1 1 . .
C C1 -0.3348(4) 0.6641(6) -0.1404(4) 0.0584(15) Uani d . 1 1 . .
H H1 -0.2794 0.6613 -0.1496 0.070 Uiso calc R 1 1 . .
C C2 -0.3756(5) 0.5461(6) -0.1255(4) 0.0698(17) Uani d . 1 1 . .
H H2 -0.3471 0.4665 -0.1251 0.084 Uiso calc R 1 1 . .
C C3 -0.4558(4) 0.5468(6) -0.1115(4) 0.0607(15) Uani d . 1 1 . .
H H3 -0.4825 0.4678 -0.1024 0.073 Uiso calc R 1 1 . .
C C4 -0.4990(3) 0.6670(5) -0.1108(3) 0.0478(13) Uani d . 1 1 . .
C C5 -0.5834(3) 0.6805(6) -0.0943(4) 0.0587(15) Uani d . 1 1 . .
H H5 -0.6141 0.6053 -0.0854 0.070 Uiso calc R 1 1 . .
C C6 -0.6191(3) 0.7998(7) -0.0914(4) 0.0588(15) Uani d . 1 1 . .
H H6 -0.6734 0.8055 -0.0785 0.071 Uiso calc R 1 1 . .
C C7 -0.5753(3) 0.9185(6) -0.1076(3) 0.0482(13) Uani d . 1 1 . .
C C8 -0.6084(4) 1.0457(6) -0.1077(4) 0.0606(16) Uani d . 1 1 . .
H H8 -0.6627 1.0579 -0.0962 0.073 Uiso calc R 1 1 . .
C C9 -0.5615(4) 1.1519(6) -0.1244(4) 0.0623(16) Uani d . 1 1 . .
H H9 -0.5833 1.2366 -0.1235 0.075 Uiso calc R 1 1 . .
C C10 -0.4806(4) 1.1328(5) -0.1431(4) 0.0565(14) Uani d . 1 1 . .
H H10 -0.4494 1.2061 -0.1552 0.068 Uiso calc R 1 1 . .
C C11 -0.4933(3) 0.9076(5) -0.1268(3) 0.0395(11) Uani d . 1 1 . .
C C12 -0.4540(3) 0.7812(5) -0.1262(3) 0.0406(11) Uani d . 1 1 . .
C C13 -0.2490(3) 1.1732(5) -0.1108(4) 0.0476(12) Uani d . 1 1 . .
C C14 -0.2009(3) 1.3008(5) -0.1152(3) 0.0416(11) Uani d . 1 1 . .
C C15 -0.2043(3) 1.3578(5) -0.2067(4) 0.0509(13) Uani d . 1 1 . .
H H15 -0.2348 1.3161 -0.2599 0.061 Uiso calc R 1 1 . .
C C16 -0.1637(3) 1.4737(6) -0.2196(4) 0.0619(15) Uani d . 1 1 . .
H H16 -0.1660 1.5092 -0.2811 0.074 Uiso calc R 1 1 . .
C C17 -0.1197(4) 1.5370(6) -0.1411(5) 0.0667(16) Uani d . 1 1 . .
H H17 -0.0928 1.6163 -0.1490 0.080 Uiso calc R 1 1 . .
C C18 -0.1157(3) 1.4830(6) -0.0517(5) 0.0604(15) Uani d . 1 1 . .
H H18 -0.0859 1.5272 0.0008 0.072 Uiso calc R 1 1 . .
C C19 -0.1545(3) 1.3636(5) -0.0356(4) 0.0496(13) Uani d . 1 1 . .
C C20 -0.1458(4) 1.3130(7) 0.0666(4) 0.080(2) Uani d . 1 1 . .
H H20A -0.1327 1.2206 0.0676 0.120 Uiso calc R 1 1 . .
H H20B -0.1973 1.3262 0.0907 0.120 Uiso calc R 1 1 . .
H H20C -0.1019 1.3600 0.1063 0.120 Uiso calc R 1 1 . .
C C21 -0.2458(3) 0.8741(5) -0.2988(4) 0.0494(13) Uani d . 1 1 . .
C C22 -0.1747(3) 0.8162(5) -0.3429(3) 0.0425(11) Uani d . 1 1 . .
C C23 -0.1959(3) 0.7396(5) -0.4251(3) 0.0531(14) Uani d . 1 1 . .
H H23 -0.2517 0.7325 -0.4527 0.064 Uiso calc R 1 1 . .
C C24 -0.1363(4) 0.6736(6) -0.4669(4) 0.0615(15) Uani d . 1 1 . .
H H24 -0.1517 0.6217 -0.5214 0.074 Uiso calc R 1 1 . .
C C25 -0.0538(4) 0.6861(6) -0.4265(4) 0.0612(15) Uani d . 1 1 . .
H H25 -0.0130 0.6410 -0.4528 0.073 Uiso calc R 1 1 . .
C C26 -0.0319(3) 0.7651(6) -0.3470(4) 0.0555(14) Uani d . 1 1 . .
H H26 0.0243 0.7750 -0.3220 0.067 Uiso calc R 1 1 . .
C C27 -0.0903(3) 0.8306(5) -0.3028(3) 0.0430(12) Uani d . 1 1 . .
C C28 -0.0598(3) 0.9171(6) -0.2164(4) 0.0629(16) Uani d . 1 1 . .
H H18A -0.0909 0.9981 -0.2215 0.094 Uiso calc R 1 1 . .
H H28B -0.0017 0.9361 -0.2144 0.094 Uiso calc R 1 1 . .
H H28C -0.0676 0.8720 -0.1584 0.094 Uiso calc R 1 1 . .

loop_
_atom_site_aniso_label
_atom_site_aniso_U_11
_atom_site_aniso_U_22
_atom_site_aniso_U_33
_atom_site_aniso_U_12
_atom_site_aniso_U_13
_atom_site_aniso_U_23
Cu 0.0409(4) 0.0540(4) 0.0480(4) -0.0059(3) 0.0037(3) 0.0006(3)
O1 0.067(2) 0.074(3) 0.063(2) -0.024(2) -0.011(2) 0.009(2)
O2 0.075(3) 0.049(2) 0.057(2) -0.006(2) 0.0108(19) 0.0059(19)
O3 0.049(2) 0.094(3) 0.048(2) -0.005(2) 0.0121(17) 0.000(2)
O4 0.045(2) 0.060(2) 0.074(3) -0.0035(18) -0.0034(18) 0.005(2)
N1 0.040(2) 0.053(3) 0.041(2) 0.010(2) 0.0046(17) -0.003(2)
N2 0.051(2) 0.035(2) 0.039(2) 0.0028(19) 0.0003(18) 0.0003(18)
C1 0.059(3) 0.059(4) 0.056(3) 0.022(3) 0.005(3) -0.002(3)
C2 0.105(5) 0.041(3) 0.065(4) 0.018(4) 0.019(4) 0.004(3)
C3 0.091(5) 0.044(3) 0.050(3) -0.007(3) 0.019(3) -0.001(3)
C4 0.056(3) 0.047(3) 0.039(3) -0.009(3) 0.001(2) -0.003(2)
C5 0.054(3) 0.075(4) 0.047(3) -0.027(3) 0.005(3) -0.001(3)
C6 0.041(3) 0.084(5) 0.050(3) -0.007(3) 0.004(2) -0.007(3)
C7 0.040(3) 0.062(4) 0.039(3) 0.006(3) -0.002(2) -0.005(2)
C8 0.050(3) 0.078(4) 0.050(3) 0.025(3) -0.002(2) -0.009(3)
C9 0.070(4) 0.059(4) 0.053(3) 0.031(3) -0.004(3) -0.009(3)
C10 0.081(4) 0.040(3) 0.044(3) 0.006(3) -0.004(3) 0.003(2)
C11 0.039(3) 0.044(3) 0.033(2) 0.002(2) -0.003(2) -0.002(2)
C12 0.041(3) 0.042(3) 0.035(2) 0.005(2) -0.003(2) -0.005(2)
C13 0.041(3) 0.042(3) 0.061(3) 0.001(2) 0.013(3) 0.000(3)
C14 0.036(2) 0.039(3) 0.050(3) 0.000(2) 0.007(2) -0.001(2)
C15 0.043(3) 0.054(3) 0.056(3) -0.003(2) 0.006(2) 0.005(3)
C16 0.057(3) 0.061(4) 0.071(4) 0.003(3) 0.021(3) 0.021(3)
C17 0.060(4) 0.047(3) 0.096(5) -0.006(3) 0.023(3) 0.000(4)
C18 0.049(3) 0.053(4) 0.079(4) -0.007(3) 0.008(3) -0.018(3)
C19 0.046(3) 0.053(3) 0.051(3) -0.005(3) 0.011(2) -0.006(3)
C20 0.086(5) 0.098(5) 0.053(4) -0.023(4) 0.002(3) -0.003(3)
C21 0.039(3) 0.053(3) 0.057(3) -0.013(2) 0.007(2) 0.006(3)
C22 0.044(3) 0.042(3) 0.043(3) -0.005(2) 0.009(2) 0.007(2)
C23 0.058(3) 0.056(3) 0.043(3) -0.015(3) 0.002(2) 0.003(3)
C24 0.088(4) 0.050(3) 0.049(3) -0.014(3) 0.017(3) -0.007(3)
C25 0.070(4) 0.054(4) 0.063(4) 0.006(3) 0.022(3) 0.000(3)
C26 0.051(3) 0.062(4) 0.053(3) -0.001(3) 0.007(3) 0.002(3)
C27 0.042(3) 0.041(3) 0.045(3) -0.002(2) 0.007(2) 0.005(2)
C28 0.048(3) 0.079(4) 0.061(3) -0.014(3) 0.003(3) -0.013(3)

loop_
_atom_type_symbol
_atom_type_description
_atom_type_scat_dispersion_real
_atom_type_scat_dispersion_imag
_atom_type_scat_source
C C 0.0033 0.0016 'International Tables Vol C Tables 4.2.6.8 and 6.1.1.4'
H H 0.0000 0.0000 'International Tables Vol C Tables 4.2.6.8 and 6.1.1.4'
Cu Cu 0.3201 1.2651 'International Tables Vol C Tables 4.2.6.8 and 6.1.1.4'
N N 0.0061 0.0033 'International Tables Vol C Tables 4.2.6.8 and 6.1.1.4'
O O 0.0106 0.0060 'International Tables Vol C Tables 4.2.6.8 and 6.1.1.4'

loop_
_geom_angle_atom_site_label_1
_geom_angle_atom_site_label_2
_geom_angle_atom_site_label_3
_geom_angle_site_symmetry_1
_geom_angle_site_symmetry_3
_geom_angle
_geom_angle_publ_flag
O3 Cu O1 . . 93.39(18) ?
O3 Cu N2 . . 170.71(16) ?
O1 Cu N2 . . 93.45(17) ?
O3 Cu N1 . . 91.94(17) ?
O1 Cu N1 . . 173.96(17) ?
N2 Cu N1 . . 81.58(15) ?
C13 O1 Cu . . 105.9(3) ?
C21 O3 Cu . . 108.2(3) ?
C1 N1 C12 . . 117.4(5) ?
C1 N1 Cu . . 129.8(4) ?
C12 N1 Cu . . 112.7(3) ?
C10 N2 C11 . . 117.7(4) ?
C10 N2 Cu . . 129.3(4) ?
C11 N2 Cu . . 113.0(3) ?
N1 C1 C2 . . 121.7(5) ?
N1 C1 H1 . . 119.1 ?
C2 C1 H1 . . 119.1 ?
C3 C2 C1 . . 120.6(6) ?
C3 C2 H2 . . 119.7 ?
C1 C2 H2 . . 119.7 ?
C2 C3 C4 . . 120.0(5) ?
C2 C3 H3 . . 120.0 ?
C4 C3 H3 . . 120.0 ?
C12 C4 C3 . . 116.2(5) ?
C12 C4 C5 . . 118.7(5) ?
C3 C4 C5 . . 125.1(5) ?
C6 C5 C4 . . 121.3(5) ?
C6 C5 H5 . . 119.4 ?
C4 C5 H5 . . 119.4 ?
C5 C6 C7 . . 121.4(5) ?
C5 C6 H6 . . 119.3 ?
C7 C6 H6 . . 119.3 ?
C8 C7 C11 . . 116.7(5) ?
C8 C7 C6 . . 124.9(5) ?
C11 C7 C6 . . 118.4(5) ?
C9 C8 C7 . . 120.3(5) ?
C9 C8 H8 . . 119.9 ?
C7 C8 H8 . . 119.9 ?
C8 C9 C10 . . 119.6(5) ?
C8 C9 H9 . . 120.2 ?
C10 C9 H9 . . 120.2 ?
N2 C10 C9 . . 122.5(5) ?
N2 C10 H10 . . 118.7 ?
C9 C10 H10 . . 118.7 ?
N2 C11 C7 . . 123.2(5) ?
N2 C11 C12 . . 116.4(4) ?
C7 C11 C12 . . 120.3(5) ?
N1 C12 C4 . . 124.1(4) ?
N1 C12 C11 . . 116.1(4) ?
C4 C12 C11 . . 119.8(4) ?
O2 C13 O1 . . 122.1(5) ?
O2 C13 C14 . . 122.2(5) ?
O1 C13 C14 . . 115.7(5) ?
C19 C14 C15 . . 118.9(5) ?
C19 C14 C13 . . 124.8(4) ?
C15 C14 C13 . . 116.3(4) ?
C16 C15 C14 . . 121.6(5) ?
C16 C15 H15 . . 119.2 ?
C14 C15 H15 . . 119.2 ?
C15 C16 C17 . . 119.5(5) ?
C15 C16 H16 . . 120.3 ?
C17 C16 H16 . . 120.3 ?
C18 C17 C16 . . 119.7(6) ?
C18 C17 H17 . . 120.2 ?
C16 C17 H17 . . 120.2 ?
C17 C18 C19 . . 122.7(5) ?
C17 C18 H18 . . 118.7 ?
C19 C18 H18 . . 118.7 ?
C14 C19 C18 . . 117.6(5) ?
C14 C19 C20 . . 124.2(5) ?
C18 C19 C20 . . 118.1(5) ?
C19 C20 H20A . . 109.5 ?
C19 C20 H20B . . 109.5 ?
H20A C20 H20B . . 109.5 ?
C19 C20 H20C . . 109.5 ?
H20A C20 H20C . . 109.5 ?
H20B C20 H20C . . 109.5 ?
O4 C21 O3 . . 122.7(5) ?
O4 C21 C22 . . 120.6(5) ?
O3 C21 C22 . . 116.6(4) ?
C23 C22 C27 . . 119.3(5) ?
C23 C22 C21 . . 116.9(4) ?
C27 C22 C21 . . 123.7(4) ?
C24 C23 C22 . . 121.7(5) ?
C24 C23 H23 . . 119.2 ?
C22 C23 H23 . . 119.2 ?
C25 C24 C23 . . 118.8(5) ?
C25 C24 H24 . . 120.6 ?
C23 C24 H24 . . 120.6 ?
C26 C25 C24 . . 119.9(5) ?
C26 C25 H25 . . 120.0 ?
C24 C25 H25 . . 120.0 ?
C25 C26 C27 . . 122.4(5) ?
C25 C26 H26 . . 118.8 ?
C27 C26 H26 . . 118.8 ?
C26 C27 C22 . . 117.7(5) ?
C26 C27 C28 . . 118.5(4) ?
C22 C27 C28 . . 123.7(4) ?
C27 C28 H18A . . 109.5 ?
C27 C28 H28B . . 109.5 ?
H18A C28 H28B . . 109.5 ?
C27 C28 H28C . . 109.5 ?
H18A C28 H28C . . 109.5 ?
H28B C28 H28C . . 109.5 ?

loop_
_geom_bond_atom_site_label_1
_geom_bond_atom_site_label_2
_geom_bond_site_symmetry_2
_geom_bond_distance
_geom_bond_publ_flag
Cu O3 . 1.919(4) y
Cu O1 . 1.927(4) y
Cu N2 . 2.010(4) y
Cu N1 . 2.025(4) y
O1 C13 . 1.279(6) ?
O2 C13 . 1.230(6) ?
O3 C21 . 1.277(6) ?
O4 C21 . 1.240(6) ?
N1 C1 . 1.339(6) ?
N1 C12 . 1.361(6) ?
N2 C10 . 1.332(6) ?
N2 C11 . 1.364(6) ?
C1 C2 . 1.399(8) ?
C1 H1 . 0.9300 ?
C2 C3 . 1.348(8) ?
C2 H2 . 0.9300 ?
C3 C4 . 1.406(7) ?
C3 H3 . 0.9300 ?
C4 C12 . 1.404(7) ?
C4 C5 . 1.434(7) ?
C5 C6 . 1.345(8) ?
C5 H5 . 0.9300 ?
C6 C7 . 1.435(8) ?
C6 H6 . 0.9300 ?
C7 C8 . 1.398(7) ?
C7 C11 . 1.404(7) ?
C8 C9 . 1.360(8) ?
C8 H8 . 0.9300 ?
C9 C10 . 1.393(8) ?
C9 H9 . 0.9300 ?
C10 H10 . 0.9300 ?
C11 C12 . 1.431(6) ?
C13 C14 . 1.518(7) ?
C14 C19 . 1.399(7) ?
C14 C15 . 1.402(7) ?
C15 C16 . 1.374(7) ?
C15 H15 . 0.9300 ?
C16 C17 . 1.374(8) ?
C16 H16 . 0.9300 ?
C17 C18 . 1.362(8) ?
C17 H17 . 0.9300 ?
C18 C19 . 1.399(7) ?
C18 H18 . 0.9300 ?
C19 C20 . 1.510(7) ?
C20 H20A . 0.9600 ?
C20 H20B . 0.9600 ?
C20 H20C . 0.9600 ?
C21 C22 . 1.515(7) ?
C22 C23 . 1.388(7) ?
C22 C27 . 1.404(6) ?
C23 C24 . 1.382(8) ?
C23 H23 . 0.9300 ?
C24 C25 . 1.375(8) ?
C24 H24 . 0.9300 ?
C25 C26 . 1.374(7) ?
C25 H25 . 0.9300 ?
C26 C27 . 1.383(7) ?
C26 H26 . 0.9300 ?
C27 C28 . 1.516(7) ?
C28 H18A . 0.9600 ?
C28 H28B . 0.9600 ?
C28 H28C . 0.9600 ?
